data_4069088
loop_
_publ_author_name
'Young, Kenneth J. H.'
'Yousufuddin, Muhammed'
'Ess, Daniel H.'
'Periana, Roy A.'

_publ_section_title
;
 Cyclometalation of 6-Phenyl-2,2&#x2032;-Bipyridine and Iridium:
 Synthesis, Characterization, and Reactivity Studies
;
_journal_issue 12
_journal_name_full Organometallics
_journal_page_first 3395
_journal_paper_doi 10.1021/om900014h
_journal_volume 28
_journal_year 2009
_chemical_formula_sum 'C34 H35 Cl2 Ir N4'
_chemical_formula_weight 762.76
_chemical_name_systematic
; 
 ? 
;
_space_group_IT_number 2
_symmetry_cell_setting triclinic
_symmetry_space_group_name_Hall '-P 1'
_symmetry_space_group_name_H-M 'P -1'
_atom_sites_solution_hydrogens geom
_atom_sites_solution_primary direct
_atom_sites_solution_secondary difmap
_audit_creation_method SHELXL-97
_cell_angle_alpha 78.679(8)
_cell_angle_beta 79.307(10)
_cell_angle_gamma 88.769(9)
_cell_formula_units_Z 2
_cell_length_a 7.119(4)
_cell_length_b 14.764(9)
_cell_length_c 16.725(10)
_cell_measurement_reflns_used 3810
_cell_measurement_temperature 148(2)
_cell_measurement_theta_max 0.00
_cell_measurement_theta_min 0.00
_cell_volume 1693.5(17)
_computing_cell_refinement 'Bruker SMART'
_computing_data_collection 'Bruker SMART'
_computing_data_reduction 'Bruker SAINT'
_computing_molecular_graphics 'Bruker SHELXTL'
_computing_publication_material 'Bruker SHELXTL'
_computing_structure_refinement 'SHELXL-97 (Sheldrick, 1997)'
_computing_structure_solution 'SHELXS-97 (Sheldrick, 1990)'
_diffrn_ambient_temperature 148(2)
_diffrn_measured_fraction_theta_full 0.917
_diffrn_measured_fraction_theta_max 0.917
_diffrn_measurement_device_type 'CCD area detector'
_diffrn_measurement_method 'phi and omega scans'
_diffrn_radiation_monochromator graphite
_diffrn_radiation_source 'fine-focus sealed tube'
_diffrn_radiation_type MoK\a
_diffrn_radiation_wavelength 0.71073
_diffrn_reflns_av_R_equivalents 0.0413
_diffrn_reflns_av_sigmaI/netI 0.1024
_diffrn_reflns_limit_h_max 9
_diffrn_reflns_limit_h_min -5
_diffrn_reflns_limit_k_max 18
_diffrn_reflns_limit_k_min -18
_diffrn_reflns_limit_l_max 19
_diffrn_reflns_limit_l_min -21
_diffrn_reflns_number 10289
_diffrn_reflns_theta_full 27.70
_diffrn_reflns_theta_max 27.70
_diffrn_reflns_theta_min 1.26
_exptl_absorpt_coefficient_mu 4.127
_exptl_absorpt_correction_type empirical
_exptl_crystal_colour orange-yello
_exptl_crystal_density_diffrn 1.496
_exptl_crystal_density_meas 0
_exptl_crystal_density_method 'not measured'
_exptl_crystal_description needle
_exptl_crystal_F_000 756
_exptl_crystal_size_max 0.30
_exptl_crystal_size_mid 0.10
_exptl_crystal_size_min 0.02
_refine_diff_density_max 3.457
_refine_diff_density_min -3.304
_refine_diff_density_rms 0.265
_refine_ls_extinction_method none
_refine_ls_goodness_of_fit_ref 1.023
_refine_ls_hydrogen_treatment constr
_refine_ls_matrix_type full
_refine_ls_number_parameters 371
_refine_ls_number_reflns 7292
_refine_ls_number_restraints 0
_refine_ls_restrained_S_all 1.023
_refine_ls_R_factor_all 0.0904
_refine_ls_R_factor_gt 0.0673
_refine_ls_shift/su_max 0.001
_refine_ls_shift/su_mean 0.000
_refine_ls_structure_factor_coef Fsqd
_refine_ls_weighting_details 'calc w=1/[\s^2^(Fo^2^)+(0.1178P)^2^+0.0000P] where P=(Fo^2^+2Fc^2^)/3'
_refine_ls_weighting_scheme calc
_refine_ls_wR_factor_gt 0.1744
_refine_ls_wR_factor_ref 0.1920
_reflns_number_gt 5604
_reflns_number_total 7292
_reflns_threshold_expression >2sigma(I)
_cod_data_source_file om900014h_si_001.cif
_cod_data_source_block irtransm
_cod_depositor_comments
;
The following automatic conversions were performed:

'_symmetry_cell_setting' value 'Triclinic' changed to 'triclinic'
according to /home/saulius/struct/CIF-dictionaries/cif_core.dic
dictionary named 'cif_core.dic' version 2.4.2 from 2011-04-26.

Automatic conversion script
Id: cif_fix_values 1715 2011-07-08 13:25:40Z adriana 
;
_cod_original_cell_volume 1693.6(17)
_cod_original_sg_symbol_H-M P-1
_cod_database_code 4069088

loop_
_symmetry_equiv_pos_as_xyz
'x, y, z'
'-x, -y, -z'

loop_
_atom_site_label
_atom_site_type_symbol
_atom_site_fract_x
_atom_site_fract_y
_atom_site_fract_z
_atom_site_U_iso_or_equiv
_atom_site_adp_type
_atom_site_occupancy
_atom_site_symmetry_multiplicity
_atom_site_calc_flag
_atom_site_refinement_flags
Ir1 Ir -0.11760(5) 0.80059(3) 0.73425(2) 0.02644(15) Uani 1 1 d .
Cl1 Cl -0.2744(4) 0.9330(2) 0.67761(16) 0.0410(7) Uani 1 1 d .
Cl2 Cl -0.2809(4) 0.7073(2) 0.67129(17) 0.0441(7) Uani 1 1 d .
N1 N 0.1032(12) 0.8078(6) 0.6303(5) 0.0290(18) Uani 1 1 d .
N2 N 0.0380(12) 0.6893(5) 0.7699(5) 0.0270(17) Uani 1 1 d .
N3 N 0.0166(11) 0.8758(5) 0.7963(5) 0.0234(16) Uani 1 1 d .
N4 N -0.3758(11) 0.8463(6) 0.9691(5) 0.0286(18) Uani 1 1 d .
C1 C 0.1307(16) 0.8735(7) 0.5602(6) 0.034(2) Uani 1 1 d .
H1 H 0.0424 0.9226 0.5561 0.041 Uiso 1 1 calc R
C2 C 0.2767(16) 0.8734(8) 0.4956(6) 0.037(3) Uani 1 1 d .
H2 H 0.2924 0.9227 0.4488 0.044 Uiso 1 1 calc R
C3 C 0.4037(16) 0.8001(7) 0.4986(6) 0.033(2) Uani 1 1 d .
C4 C 0.3699(15) 0.7308(7) 0.5679(6) 0.029(2) Uani 1 1 d .
H4 H 0.4496 0.6783 0.5711 0.035 Uiso 1 1 calc R
C5 C 0.2222(14) 0.7365(6) 0.6326(6) 0.025(2) Uani 1 1 d .
C6 C 0.1842(14) 0.6688(7) 0.7130(6) 0.029(2) Uani 1 1 d .
C7 C 0.2925(14) 0.5934(7) 0.7327(6) 0.027(2) Uani 1 1 d .
H7 H 0.3947 0.5802 0.6915 0.033 Uiso 1 1 calc R
C8 C 0.2611(15) 0.5346(7) 0.8103(6) 0.032(2) Uani 1 1 d .
C9 C 0.1066(16) 0.5565(8) 0.8673(6) 0.038(3) Uani 1 1 d .
H9 H 0.0747 0.5186 0.9209 0.046 Uiso 1 1 calc R
C10 C 0.0005(16) 0.6331(7) 0.8455(6) 0.035(2) Uani 1 1 d .
H10 H -0.1038 0.6472 0.8853 0.042 Uiso 1 1 calc R
C11 C 0.5769(17) 0.8040(9) 0.4285(7) 0.042(3) Uani 1 1 d .
C12 C 0.704(2) 0.8876(11) 0.4307(10) 0.070(4) Uani 1 1 d .
H12A H 0.7473 0.8780 0.4840 0.105 Uiso 1 1 calc R
H12B H 0.6293 0.9443 0.4240 0.105 Uiso 1 1 calc R
H12C H 0.8149 0.8933 0.3855 0.105 Uiso 1 1 calc R
C13 C 0.513(2) 0.8184(10) 0.3439(7) 0.054(4) Uani 1 1 d .
H13A H 0.6251 0.8280 0.2993 0.081 Uiso 1 1 calc R
H13B H 0.4308 0.8727 0.3378 0.081 Uiso 1 1 calc R
H13C H 0.4407 0.7637 0.3407 0.081 Uiso 1 1 calc R
C14 C 0.690(2) 0.7187(11) 0.4383(8) 0.069(5) Uani 1 1 d .
H14A H 0.6097 0.6657 0.4384 0.103 Uiso 1 1 calc R
H14B H 0.7366 0.7100 0.4909 0.103 Uiso 1 1 calc R
H14C H 0.7992 0.7240 0.3922 0.103 Uiso 1 1 calc R
C15 C 0.3862(17) 0.4531(8) 0.8325(7) 0.039(3) Uani 1 1 d .
C16 C 0.436(3) 0.4034(10) 0.7632(9) 0.077(5) Uani 1 1 d .
H16A H 0.3210 0.3748 0.7543 0.115 Uiso 1 1 calc R
H16B H 0.5290 0.3553 0.7766 0.115 Uiso 1 1 calc R
H16C H 0.4927 0.4469 0.7127 0.115 Uiso 1 1 calc R
C17 C 0.568(2) 0.4893(10) 0.8490(12) 0.073(5) Uani 1 1 d .
H17A H 0.6619 0.4399 0.8522 0.110 Uiso 1 1 calc R
H17B H 0.5417 0.5111 0.9016 0.110 Uiso 1 1 calc R
H17C H 0.6188 0.5406 0.8039 0.110 Uiso 1 1 calc R
C18 C 0.288(2) 0.3855(10) 0.9094(11) 0.082(6) Uani 1 1 d .
H18A H 0.1572 0.3731 0.9038 0.123 Uiso 1 1 calc R
H18B H 0.2860 0.4124 0.9587 0.123 Uiso 1 1 calc R
H18C H 0.3591 0.3276 0.9149 0.123 Uiso 1 1 calc R
C19 C 0.1917(15) 0.9144(7) 0.7688(6) 0.031(2) Uani 1 1 d .
H19 H 0.2572 0.9088 0.7151 0.037 Uiso 1 1 calc R
C20 C 0.2794(16) 0.9612(8) 0.8146(7) 0.038(3) Uani 1 1 d .
H20 H 0.4016 0.9896 0.7930 0.045 Uiso 1 1 calc R
C21 C 0.1834(16) 0.9660(9) 0.8942(8) 0.043(3) Uani 1 1 d .
H21 H 0.2419 0.9970 0.9281 0.052 Uiso 1 1 calc R
C22 C 0.0041(15) 0.9260(8) 0.9245(7) 0.036(2) Uani 1 1 d .
H22 H -0.0604 0.9286 0.9790 0.043 Uiso 1 1 calc R
C23 C -0.0788(14) 0.8825(7) 0.8741(6) 0.031(2) Uani 1 1 d .
C24 C -0.2654(14) 0.8360(7) 0.8962(6) 0.028(2) Uani 1 1 d .
C25 C -0.3128(15) 0.7907(7) 0.8377(6) 0.028(2) Uani 1 1 d .
C26 C -0.4937(15) 0.7466(7) 0.8616(7) 0.033(2) Uani 1 1 d .
H26 H -0.5361 0.7119 0.8260 0.040 Uiso 1 1 calc R
C27 C -0.6093(15) 0.7529(7) 0.9353(7) 0.033(2) Uani 1 1 d .
H27 H -0.7309 0.7227 0.9505 0.040 Uiso 1 1 calc R
C28 C -0.5484(14) 0.8037(7) 0.9882(6) 0.028(2) Uani 1 1 d .
C29 C -0.6710(15) 0.8171(7) 1.0675(6) 0.031(2) Uani 1 1 d .
C30 C -0.819(2) 0.7548(11) 1.1080(9) 0.069(5) Uani 1 1 d .
H30 H -0.8442 0.7034 1.0849 0.083 Uiso 1 1 calc R
C31 C -0.932(3) 0.7688(13) 1.1835(12) 0.085(5) Uiso 1 1 d .
H31 H -1.0319 0.7261 1.2112 0.102 Uiso 1 1 calc R
C32 C -0.899(2) 0.8434(11) 1.2174(9) 0.064(4) Uani 1 1 d .
H32 H -0.9810 0.8547 1.2660 0.076 Uiso 1 1 calc R
C33 C -0.7451(18) 0.9013(9) 1.1796(7) 0.045(3) Uani 1 1 d .
H33 H -0.7143 0.9503 1.2044 0.054 Uiso 1 1 calc R
C34 C -0.6333(16) 0.8877(8) 1.1039(7) 0.039(3) Uani 1 1 d .
H34 H -0.5293 0.9288 1.0778 0.047 Uiso 1 1 calc R

loop_
_atom_site_aniso_label
_atom_site_aniso_U_11
_atom_site_aniso_U_22
_atom_site_aniso_U_33
_atom_site_aniso_U_23
_atom_site_aniso_U_13
_atom_site_aniso_U_12
Ir1 0.0243(2) 0.0293(2) 0.0215(2) 0.00181(14) -0.00039(15) -0.00109(15)
Cl1 0.0411(16) 0.0439(15) 0.0305(13) 0.0030(11) -0.0002(12) 0.0175(12)
Cl2 0.0355(15) 0.0642(19) 0.0343(14) -0.0152(13) -0.0035(12) -0.0106(13)
N1 0.026(5) 0.032(5) 0.022(4) 0.003(3) 0.002(3) 0.001(4)
N2 0.026(4) 0.026(4) 0.025(4) -0.001(3) -0.001(3) -0.008(3)
N3 0.019(4) 0.023(4) 0.025(4) 0.002(3) 0.000(3) 0.002(3)
N4 0.023(4) 0.036(5) 0.024(4) 0.001(3) -0.004(3) -0.003(4)
C1 0.035(6) 0.034(6) 0.026(5) 0.009(4) -0.002(4) 0.000(5)
C2 0.042(7) 0.039(6) 0.021(5) 0.005(4) 0.004(5) -0.008(5)
C3 0.032(6) 0.036(6) 0.027(5) -0.002(4) -0.003(4) 0.001(5)
C4 0.033(6) 0.025(5) 0.025(5) 0.004(4) -0.003(4) 0.002(4)
C5 0.034(6) 0.021(5) 0.019(4) 0.000(3) -0.007(4) -0.006(4)
C6 0.027(5) 0.039(6) 0.020(5) 0.000(4) -0.001(4) -0.011(4)
C7 0.025(5) 0.027(5) 0.024(5) 0.005(4) 0.000(4) -0.005(4)
C8 0.036(6) 0.024(5) 0.029(5) 0.009(4) -0.003(5) 0.000(4)
C9 0.041(7) 0.040(6) 0.025(5) 0.006(4) 0.003(5) -0.006(5)
C10 0.037(6) 0.036(6) 0.025(5) 0.007(4) 0.002(4) 0.001(5)
C11 0.041(7) 0.047(7) 0.031(6) -0.003(5) 0.004(5) 0.008(5)
C12 0.052(9) 0.082(11) 0.065(10) -0.018(8) 0.021(7) -0.012(8)
C13 0.057(9) 0.061(9) 0.033(6) 0.003(6) 0.005(6) 0.014(7)
C14 0.057(9) 0.085(11) 0.041(7) 0.013(7) 0.018(6) 0.033(8)
C15 0.037(7) 0.032(6) 0.042(6) 0.007(5) -0.006(5) 0.005(5)
C16 0.121(15) 0.042(8) 0.061(10) -0.004(7) -0.012(9) 0.031(9)
C17 0.058(10) 0.048(8) 0.117(14) -0.007(9) -0.038(10) 0.016(7)
C18 0.070(11) 0.046(8) 0.097(13) 0.049(8) -0.001(9) 0.011(7)
C19 0.032(6) 0.030(5) 0.024(5) 0.005(4) 0.003(4) -0.007(4)
C20 0.026(6) 0.039(6) 0.041(6) 0.000(5) 0.004(5) -0.005(5)
C21 0.034(6) 0.049(7) 0.050(7) -0.016(6) -0.010(5) 0.001(5)
C22 0.024(5) 0.046(7) 0.035(6) -0.010(5) 0.002(5) -0.006(5)
C23 0.025(5) 0.037(6) 0.022(5) 0.005(4) 0.007(4) -0.004(4)
C24 0.023(5) 0.037(5) 0.020(5) 0.003(4) -0.001(4) -0.005(4)
C25 0.033(6) 0.030(5) 0.016(4) -0.001(4) 0.001(4) 0.003(4)
C26 0.037(6) 0.028(5) 0.035(6) -0.009(4) -0.007(5) 0.002(5)
C27 0.027(6) 0.031(5) 0.039(6) 0.000(4) -0.005(5) -0.005(4)
C28 0.018(5) 0.031(5) 0.027(5) 0.010(4) -0.001(4) 0.001(4)
C29 0.027(5) 0.029(5) 0.030(5) 0.003(4) 0.001(4) -0.001(4)
C30 0.058(9) 0.075(10) 0.060(9) -0.021(8) 0.034(7) -0.030(8)
C32 0.053(9) 0.089(11) 0.042(7) -0.023(7) 0.023(6) -0.006(8)
C33 0.048(8) 0.061(8) 0.023(5) -0.010(5) 0.003(5) 0.003(6)
C34 0.033(6) 0.045(7) 0.034(6) -0.005(5) 0.002(5) -0.006(5)

loop_
_atom_type_symbol
_atom_type_description
_atom_type_scat_dispersion_real
_atom_type_scat_dispersion_imag
_atom_type_scat_source
C C 0.0033 0.0016 'International Tables Vol C Tables 4.2.6.8 and 6.1.1.4'
H H 0.0000 0.0000 'International Tables Vol C Tables 4.2.6.8 and 6.1.1.4'
N N 0.0061 0.0033 'International Tables Vol C Tables 4.2.6.8 and 6.1.1.4'
Cl Cl 0.1484 0.1585 'International Tables Vol C Tables 4.2.6.8 and 6.1.1.4'
Ir Ir -1.4442 7.9887 'International Tables Vol C Tables 4.2.6.8 and 6.1.1.4'

loop_
_geom_angle_atom_site_label_1
_geom_angle_atom_site_label_2
_geom_angle_atom_site_label_3
_geom_angle
C25 Ir1 N2 98.6(4)
C25 Ir1 N3 80.6(4)
N2 Ir1 N3 90.6(3)
C25 Ir1 N1 175.9(4)
N2 Ir1 N1 78.2(3)
N3 Ir1 N1 96.9(3)
C25 Ir1 Cl2 96.2(3)
N2 Ir1 Cl2 87.7(2)
N3 Ir1 Cl2 176.1(2)
N1 Ir1 Cl2 86.2(3)
C25 Ir1 Cl1 88.2(3)
N2 Ir1 Cl1 173.3(2)
N3 Ir1 Cl1 90.7(2)
N1 Ir1 Cl1 95.1(2)
Cl2 Ir1 Cl1 91.44(12)
C5 N1 C1 117.0(9)
C5 N1 Ir1 115.7(6)
C1 N1 Ir1 127.3(7)
C6 N2 C10 118.7(9)
C6 N2 Ir1 117.0(7)
C10 N2 Ir1 124.3(7)
C19 N3 C23 119.2(9)
C19 N3 Ir1 125.1(7)
C23 N3 Ir1 115.6(6)
C28 N4 C24 116.0(9)
N1 C1 C2 123.9(10)
C1 C2 C3 119.2(10)
C4 C3 C2 117.0(10)
C4 C3 C11 124.0(10)
C2 C3 C11 118.9(9)
C3 C4 C5 120.9(9)
N1 C5 C4 121.9(8)
N1 C5 C6 113.2(9)
C4 C5 C6 124.8(9)
N2 C6 C7 119.8(9)
N2 C6 C5 115.5(9)
C7 C6 C5 124.6(9)
C6 C7 C8 123.4(10)
C9 C8 C7 115.5(9)
C9 C8 C15 121.5(9)
C7 C8 C15 122.9(10)
C10 C9 C8 119.7(9)
N2 C10 C9 122.9(10)
C14 C11 C3 112.1(10)
C14 C11 C13 108.5(11)
C3 C11 C13 110.5(10)
C14 C11 C12 109.2(12)
C3 C11 C12 107.2(10)
C13 C11 C12 109.3(11)
C16 C15 C17 108.0(13)
C16 C15 C8 111.1(10)
C17 C15 C8 107.9(10)
C16 C15 C18 108.8(12)
C17 C15 C18 109.5(12)
C8 C15 C18 111.5(10)
N3 C19 C20 122.8(10)
C19 C20 C21 117.6(10)
C22 C21 C20 120.8(11)
C23 C22 C21 118.7(10)
C22 C23 N3 120.9(9)
C22 C23 C24 126.0(9)
N3 C23 C24 113.1(9)
N4 C24 C25 127.5(9)
N4 C24 C23 116.7(9)
C25 C24 C23 115.6(9)
C24 C25 C26 113.7(9)
C24 C25 Ir1 115.0(7)
C26 C25 Ir1 131.3(8)
C27 C26 C25 121.1(10)
C26 C27 C28 119.9(10)
N4 C28 C27 121.6(9)
N4 C28 C29 115.8(9)
C27 C28 C29 122.7(9)
C34 C29 C30 118.9(11)
C34 C29 C28 120.2(9)
C30 C29 C28 120.8(10)
C29 C30 C31 119.5(15)
C32 C31 C30 121.1(17)
C31 C32 C33 118.8(13)
C32 C33 C34 119.9(12)
C29 C34 C33 121.5(11)

loop_
_geom_bond_atom_site_label_1
_geom_bond_atom_site_label_2
_geom_bond_distance
Ir1 C25 1.990(9)
Ir1 N2 2.016(8)
Ir1 N3 2.023(8)
Ir1 N1 2.103(8)
Ir1 Cl2 2.334(3)
Ir1 Cl1 2.353(3)
N1 C5 1.337(13)
N1 C1 1.353(12)
N2 C6 1.346(13)
N2 C10 1.354(12)
N3 C19 1.344(12)
N3 C23 1.372(12)
N4 C28 1.347(12)
N4 C24 1.357(13)
C1 C2 1.353(15)
C2 C3 1.395(16)
C3 C4 1.374(13)
C3 C11 1.529(15)
C4 C5 1.376(14)
C5 C6 1.493(12)
C6 C7 1.362(14)
C7 C8 1.395(13)
C8 C9 1.392(15)
C8 C15 1.511(15)
C9 C10 1.372(15)
C11 C14 1.478(17)
C11 C13 1.542(17)
C11 C12 1.56(2)
C15 C16 1.477(19)
C15 C17 1.502(18)
C15 C18 1.525(17)
C19 C20 1.363(15)
C20 C21 1.394(16)
C21 C22 1.381(15)
C22 C23 1.372(15)
C23 C24 1.459(14)
C24 C25 1.382(14)
C25 C26 1.410(15)
C26 C27 1.367(15)
C27 C28 1.397(15)
C28 C29 1.492(14)
C29 C34 1.360(15)
C29 C30 1.395(16)
C30 C31 1.42(2)
C31 C32 1.38(2)
C32 C33 1.381(19)
C33 C34 1.413(15)
